data_7100830
loop_
_publ_author_name
'A. Parenty'
'K. Guthrie'
'L. Smith'
'E. Burkholder'
'L. Cronin'

_journal_name_full 'Chemical Communications'
_journal_paper_doi 10.1039/b517117b
_journal_year 2006
_chemical_formula_sum 'C240 H160 N32'
_chemical_formula_weight 3492.00
_space_group_IT_number 4
_symmetry_cell_setting monoclinic
_symmetry_space_group_name_Hall 'P 2yb'
_symmetry_space_group_name_H-M 'P 1 21 1'
_cell_angle_alpha 90.00
_cell_angle_beta 108.288(5)
_cell_angle_gamma 90.00
_cell_formula_units_Z 8
_cell_length_a 11.4915(11)
_cell_length_b 12.2167(12)
_cell_length_c 16.0434(15)
_cell_measurement_temperature 293(2)
_cell_volume 2138.5(4)
_diffrn_ambient_temperature 100(2)
_exptl_crystal_density_diffrn 1.356
_cod_original_sg_symbol_H-M 'P 21'
_cod_database_code 7100830

loop_
_symmetry_equiv_pos_as_xyz
'x, y, z'
'-x, y+1/2, -z'

loop_
_atom_site_label
_atom_site_type_symbol
_atom_site_fract_x
_atom_site_fract_y
_atom_site_fract_z
_atom_site_U_iso_or_equiv
_atom_site_adp_type
_atom_site_occupancy
_atom_site_symmetry_multiplicity
_atom_site_calc_flag
_atom_site_refinement_flags
_atom_site_disorder_assembly
_atom_site_disorder_group
N1 N 0.3366(2) -0.0486(3) 0.20677(18) 0.0312(8) Uani 1 1 d . . .
N2 N 0.1580(3) -0.1390(3) 0.1943(2) 0.0410(9) Uani 1 1 d . . .
N3 N 0.3407(3) 0.6474(3) 0.11995(18) 0.0356(8) Uani 1 1 d . . .
N4 N 0.5139(3) 0.7418(2) 0.13652(17) 0.0290(7) Uani 1 1 d . . .
N5 N 0.8840(3) 0.6267(2) 0.30674(19) 0.0339(8) Uani 1 1 d . . .
N6 N 0.9629(2) 0.6748(2) 0.44782(18) 0.0312(7) Uani 1 1 d . . .
N7 N 0.7060(2) 0.8304(2) 0.38476(19) 0.0336(8) Uani 1 1 d . . .
N8 N 0.7739(2) 0.8834(2) 0.52565(18) 0.0277(7) Uani 1 1 d . . .
C1 C 0.4156(3) 0.0323(3) 0.1896(2) 0.0306(9) Uani 1 1 d . . .
C2 C 0.5400(3) 0.0316(3) 0.2359(2) 0.0300(9) Uani 1 1 d . . .
H2 H 0.5730 -0.0244 0.2755 0.036 Uiso 1 1 calc R . .
C3 C 0.6145(3) 0.1142(3) 0.2230(2) 0.0388(10) Uani 1 1 d . . .
H3 H 0.6975 0.1148 0.2549 0.047 Uiso 1 1 calc R . .
C4 C 0.5659(4) 0.1960(3) 0.1626(2) 0.0433(11) Uani 1 1 d . . .
H4 H 0.6161 0.2518 0.1540 0.052 Uiso 1 1 calc R . .
C5 C 0.4427(4) 0.1951(3) 0.1149(2) 0.0417(11) Uani 1 1 d . . .
H5 H 0.4114 0.2502 0.0740 0.050 Uiso 1 1 calc R . .
C6 C 0.3629(3) 0.1123(3) 0.1266(2) 0.0355(10) Uani 1 1 d . . .
C7 C 0.2305(3) 0.1076(3) 0.0772(2) 0.0384(10) Uani 1 1 d . . .
C8 C 0.1759(4) 0.1829(4) 0.0096(2) 0.0452(11) Uani 1 1 d . . .
H8 H 0.2227 0.2385 -0.0033 0.054 Uiso 1 1 calc R . .
C9 C 0.0546(4) 0.1743(4) -0.0367(2) 0.0464(11) Uani 1 1 d . . .
H9 H 0.0189 0.2256 -0.0800 0.056 Uiso 1 1 calc R . .
C10 C -0.0187(4) 0.0879(4) -0.0199(3) 0.0515(12) Uani 1 1 d . . .
H10 H -0.1008 0.0816 -0.0531 0.062 Uiso 1 1 calc R . .
C11 C 0.0336(3) 0.0137(4) 0.0463(2) 0.0461(11) Uani 1 1 d . . .
H11 H -0.0136 -0.0424 0.0582 0.055 Uiso 1 1 calc R . .
C12 C 0.1590(3) 0.0230(4) 0.0958(2) 0.0376(10) Uani 1 1 d . . .
C13 C 0.2121(3) -0.0537(3) 0.1631(2) 0.0354(10) Uani 1 1 d . . .
C14 C 0.2570(3) -0.1848(3) 0.2582(2) 0.0370(10) Uani 1 1 d . . .
H14 H 0.2504 -0.2456 0.2914 0.044 Uiso 1 1 calc R . .
C15 C 0.3646(3) -0.1320(3) 0.2677(2) 0.0375(10) Uani 1 1 d . . .
H15 H 0.4412 -0.1488 0.3070 0.045 Uiso 1 1 calc R . .
C16 C 0.5897(3) 0.8227(3) 0.1171(2) 0.0279(8) Uani 1 1 d . . .
C17 C 0.7136(3) 0.8275(3) 0.1653(2) 0.0349(10) Uani 1 1 d . . .
H17 H 0.7469 0.7778 0.2104 0.042 Uiso 1 1 calc R . .
C18 C 0.7866(3) 0.9065(3) 0.1457(2) 0.0392(10) Uani 1 1 d . . .
H18 H 0.8695 0.9102 0.1775 0.047 Uiso 1 1 calc R . .
C19 C 0.7357(4) 0.9807(3) 0.0784(2) 0.0437(11) Uani 1 1 d . . .
H19 H 0.7846 1.0344 0.0652 0.052 Uiso 1 1 calc R . .
C20 C 0.6139(4) 0.9747(3) 0.0314(2) 0.0407(10) Uani 1 1 d . . .
H20 H 0.5817 1.0245 -0.0138 0.049 Uiso 1 1 calc R . .
C21 C 0.5356(3) 0.8960(3) 0.0493(2) 0.0300(9) Uani 1 1 d . . .
C22 C 0.4047(3) 0.8883(3) -0.0003(2) 0.0295(9) Uani 1 1 d . . .
C23 C 0.3463(4) 0.9614(3) -0.0693(2) 0.0395(10) Uani 1 1 d . . .
H23 H 0.3915 1.0174 -0.0836 0.047 Uiso 1 1 calc R . .
C24 C 0.2242(4) 0.9508(3) -0.1152(2) 0.0424(11) Uani 1 1 d . . .
H24 H 0.1876 0.9999 -0.1602 0.051 Uiso 1 1 calc R . .
C25 C 0.1540(4) 0.8672(3) -0.0954(2) 0.0415(11) Uani 1 1 d . . .
H25 H 0.0716 0.8599 -0.1275 0.050 Uiso 1 1 calc R . .
C26 C 0.2083(3) 0.7953(3) -0.0275(2) 0.0347(10) Uani 1 1 d . . .
H26 H 0.1618 0.7402 -0.0133 0.042 Uiso 1 1 calc R . .
C27 C 0.3330(3) 0.8053(3) 0.0198(2) 0.0294(9) Uani 1 1 d . . .
C28 C 0.3905(3) 0.7304(3) 0.0901(2) 0.0278(9) Uani 1 1 d . . .
C29 C 0.4358(3) 0.6040(3) 0.1882(2) 0.0343(9) Uani 1 1 d . . .
H29 H 0.4281 0.5441 0.2219 0.041 Uiso 1 1 calc R . .
C30 C 0.5419(3) 0.6604(3) 0.1994(2) 0.0304(9) Uani 1 1 d . . .
H30 H 0.6177 0.6468 0.2409 0.036 Uiso 1 1 calc R . .
C31 C 0.9767(3) 0.6734(3) 0.5384(2) 0.0314(9) Uani 1 1 d . . .
C32 C 1.0595(3) 0.7436(3) 0.5961(3) 0.0408(10) Uani 1 1 d . . .
H32 H 1.1052 0.7929 0.5751 0.049 Uiso 1 1 calc R . .
C33 C 1.0728(3) 0.7394(3) 0.6835(3) 0.0447(11) Uani 1 1 d . . .
H33 H 1.1284 0.7862 0.7218 0.054 Uiso 1 1 calc R . .
C34 C 1.0054(3) 0.6670(4) 0.7169(2) 0.0438(10) Uani 1 1 d . . .
H34 H 1.0152 0.6655 0.7767 0.053 Uiso 1 1 calc R . .
C35 C 0.9223(3) 0.5965(3) 0.6591(2) 0.0393(10) Uani 1 1 d . . .
H35 H 0.8774 0.5474 0.6810 0.047 Uiso 1 1 calc R . .
C36 C 0.9055(3) 0.5985(3) 0.5686(2) 0.0289(9) Uani 1 1 d . . .
C37 C 0.8167(3) 0.5260(3) 0.5054(2) 0.0286(9) Uani 1 1 d . . .
C38 C 0.7428(3) 0.4505(3) 0.5316(2) 0.0327(9) Uani 1 1 d . . .
H38 H 0.7490 0.4451 0.5906 0.039 Uiso 1 1 calc R . .
C39 C 0.6621(3) 0.3849(3) 0.4719(3) 0.0377(10) Uani 1 1 d . . .
H39 H 0.6146 0.3351 0.4908 0.045 Uiso 1 1 calc R . .
C40 C 0.6500(3) 0.3916(3) 0.3831(2) 0.0361(10) Uani 1 1 d . . .
H40 H 0.5941 0.3472 0.3427 0.043 Uiso 1 1 calc R . .
C41 C 0.7213(3) 0.4645(3) 0.3553(2) 0.0304(9) Uani 1 1 d . . .
H41 H 0.7141 0.4691 0.2961 0.036 Uiso 1 1 calc R . .
C42 C 0.8049(3) 0.5319(3) 0.4165(2) 0.0274(9) Uani 1 1 d . . .
C43 C 0.8807(3) 0.6094(3) 0.3876(2) 0.0286(9) Uani 1 1 d . . .
C44 C 0.9736(3) 0.7059(3) 0.3163(3) 0.0391(10) Uani 1 1 d . . .
H44 H 0.9967 0.7345 0.2701 0.047 Uiso 1 1 calc R . .
C45 C 1.0234(3) 0.7364(3) 0.4010(3) 0.0404(10) Uani 1 1 d . . .
H45 H 1.0851 0.7877 0.4234 0.048 Uiso 1 1 calc R . .
C46 C 0.7797(3) 0.8862(3) 0.6145(2) 0.0258(8) Uani 1 1 d . . .
C47 C 0.8565(3) 0.9610(3) 0.6721(2) 0.0326(9) Uani 1 1 d . . .
H47 H 0.9055 1.0081 0.6520 0.039 Uiso 1 1 calc R . .
C48 C 0.8596(3) 0.9650(3) 0.7577(2) 0.0386(10) Uani 1 1 d . . .
H48 H 0.9098 1.0155 0.7958 0.046 Uiso 1 1 calc R . .
C49 C 0.7877(4) 0.8935(4) 0.7882(2) 0.0439(11) Uani 1 1 d . . .
H49 H 0.7909 0.8956 0.8469 0.053 Uiso 1 1 calc R . .
C50 C 0.7110(3) 0.8187(3) 0.7312(2) 0.0353(10) Uani 1 1 d . . .
H50 H 0.6633 0.7714 0.7523 0.042 Uiso 1 1 calc R . .
C51 C 0.7048(3) 0.8138(3) 0.6430(2) 0.0263(8) Uani 1 1 d . . .
C52 C 0.6222(3) 0.7380(3) 0.5799(2) 0.0256(9) Uani 1 1 d . . .
C53 C 0.5459(3) 0.6634(3) 0.6040(2) 0.0320(9) Uani 1 1 d . . .
H53 H 0.5495 0.6585 0.6626 0.038 Uiso 1 1 calc R . .
C54 C 0.4662(3) 0.5974(3) 0.5432(2) 0.0378(10) Uani 1 1 d . . .
H54 H 0.4156 0.5496 0.5609 0.045 Uiso 1 1 calc R . .
C55 C 0.4604(3) 0.6013(3) 0.4556(2) 0.0347(10) Uani 1 1 d . . .
H55 H 0.4066 0.5559 0.4147 0.042 Uiso 1 1 calc R . .
C56 C 0.5352(3) 0.6733(3) 0.4299(2) 0.0296(9) Uani 1 1 d . . .
H56 H 0.5316 0.6765 0.3712 0.035 Uiso 1 1 calc R . .
C57 C 0.6164(3) 0.7414(3) 0.4912(2) 0.0217(8) Uani 1 1 d . . .
C58 C 0.6956(3) 0.8157(3) 0.4651(2) 0.0232(8) Uani 1 1 d . . .
C59 C 0.7952(3) 0.9109(3) 0.3971(2) 0.0356(10) Uani 1 1 d . . .
H59 H 0.8226 0.9386 0.3526 0.043 Uiso 1 1 calc R . .
C60 C 0.8375(3) 0.9443(3) 0.4817(2) 0.0323(10) Uani 1 1 d . . .
H60 H 0.8969 0.9972 0.5053 0.039 Uiso 1 1 calc R . .

loop_
_atom_site_aniso_label
_atom_site_aniso_U_11
_atom_site_aniso_U_22
_atom_site_aniso_U_33
_atom_site_aniso_U_23
_atom_site_aniso_U_13
_atom_site_aniso_U_12
N1 0.0248(17) 0.039(2) 0.0280(18) -0.0036(15) 0.0056(14) -0.0006(15)
N2 0.0312(19) 0.048(3) 0.046(2) -0.0144(17) 0.0151(17) -0.0100(17)
N3 0.0368(18) 0.036(2) 0.0337(18) -0.0060(16) 0.0109(16) 0.0003(16)
N4 0.0296(18) 0.032(2) 0.0232(17) 0.0035(15) 0.0048(14) 0.0035(15)
N5 0.0278(18) 0.032(2) 0.041(2) 0.0042(15) 0.0098(15) 0.0035(15)
N6 0.0251(17) 0.0253(19) 0.038(2) -0.0009(16) 0.0030(15) -0.0011(15)
N7 0.0241(17) 0.038(2) 0.0371(19) 0.0013(15) 0.0065(14) -0.0033(15)
N8 0.0216(16) 0.0243(18) 0.0349(18) 0.0053(15) 0.0056(14) 0.0025(14)
C1 0.029(2) 0.035(2) 0.027(2) -0.0061(19) 0.0078(18) 0.0012(19)
C2 0.027(2) 0.036(2) 0.027(2) 0.0004(18) 0.0087(17) 0.0030(19)
C3 0.032(2) 0.051(3) 0.033(2) -0.004(2) 0.0099(19) 0.000(2)
C4 0.044(3) 0.049(3) 0.038(2) 0.002(2) 0.014(2) -0.006(2)
C5 0.054(3) 0.044(3) 0.027(2) 0.0017(19) 0.013(2) 0.011(2)
C6 0.038(2) 0.045(3) 0.026(2) -0.0056(19) 0.0139(19) 0.008(2)
C7 0.047(3) 0.046(3) 0.0175(19) -0.0038(19) 0.0037(18) 0.023(2)
C8 0.047(3) 0.052(3) 0.036(2) -0.004(2) 0.014(2) 0.012(2)
C9 0.051(3) 0.050(3) 0.043(3) 0.005(2) 0.020(2) 0.015(2)
C10 0.057(3) 0.060(3) 0.037(3) -0.004(2) 0.014(2) 0.021(3)
C11 0.035(3) 0.054(3) 0.047(3) -0.012(2) 0.009(2) 0.006(2)
C12 0.032(2) 0.047(3) 0.035(2) -0.016(2) 0.012(2) 0.004(2)
C13 0.031(2) 0.044(3) 0.029(2) -0.009(2) 0.0055(19) 0.006(2)
C14 0.043(3) 0.030(3) 0.038(2) 0.002(2) 0.014(2) -0.001(2)
C15 0.034(2) 0.045(3) 0.030(2) -0.006(2) 0.0052(18) 0.003(2)
C16 0.030(2) 0.026(2) 0.030(2) -0.0046(18) 0.0119(17) -0.0028(19)
C17 0.038(2) 0.038(3) 0.032(2) 0.0024(19) 0.016(2) 0.004(2)
C18 0.031(2) 0.039(3) 0.051(3) -0.001(2) 0.017(2) -0.003(2)
C19 0.048(3) 0.042(3) 0.046(3) 0.006(2) 0.021(2) -0.003(2)
C20 0.053(3) 0.037(3) 0.033(2) 0.0043(19) 0.015(2) 0.000(2)
C21 0.037(2) 0.032(2) 0.023(2) 0.0020(18) 0.0106(18) 0.0073(19)
C22 0.039(2) 0.026(2) 0.026(2) -0.0012(18) 0.0129(18) 0.0053(19)
C23 0.054(3) 0.038(3) 0.028(2) -0.003(2) 0.014(2) 0.006(2)
C24 0.051(3) 0.046(3) 0.027(2) 0.001(2) 0.008(2) 0.013(2)
C25 0.039(2) 0.055(3) 0.026(2) -0.009(2) 0.0033(19) 0.015(2)
C26 0.031(2) 0.046(3) 0.027(2) -0.0039(19) 0.0084(18) 0.0021(19)
C27 0.034(2) 0.033(3) 0.0206(19) -0.0030(18) 0.0081(17) 0.0096(19)
C28 0.027(2) 0.032(2) 0.026(2) -0.0034(18) 0.0106(17) -0.0004(18)
C29 0.038(2) 0.032(2) 0.031(2) 0.0000(18) 0.0086(19) 0.004(2)
C30 0.034(2) 0.029(2) 0.026(2) 0.0009(19) 0.0069(17) 0.0080(19)
C31 0.0180(19) 0.024(2) 0.045(2) -0.0028(19) -0.0007(18) 0.0039(17)
C32 0.027(2) 0.038(3) 0.052(3) -0.009(2) 0.004(2) -0.0001(19)
C33 0.033(2) 0.038(3) 0.053(3) -0.011(2) -0.002(2) 0.002(2)
C34 0.038(2) 0.049(3) 0.038(2) -0.004(2) 0.004(2) 0.011(2)
C35 0.032(2) 0.040(3) 0.042(3) -0.002(2) 0.005(2) 0.008(2)
C36 0.025(2) 0.023(2) 0.033(2) -0.0033(18) 0.0019(17) 0.0103(17)
C37 0.022(2) 0.023(2) 0.038(2) 0.0034(18) 0.0051(17) 0.0088(18)
C38 0.025(2) 0.031(2) 0.040(2) 0.0045(19) 0.0058(19) 0.0105(19)
C39 0.020(2) 0.032(3) 0.057(3) 0.005(2) 0.008(2) 0.0015(19)
C40 0.026(2) 0.034(3) 0.045(3) -0.005(2) 0.0053(19) -0.0036(19)
C41 0.025(2) 0.026(2) 0.038(2) -0.0012(18) 0.0063(18) 0.0025(18)
C42 0.021(2) 0.021(2) 0.038(2) 0.0014(18) 0.0073(17) 0.0053(17)
C43 0.020(2) 0.024(2) 0.037(2) -0.0010(18) 0.0013(18) 0.0059(17)
C44 0.029(2) 0.036(3) 0.051(3) 0.003(2) 0.011(2) 0.007(2)
C45 0.033(2) 0.025(2) 0.062(3) 0.005(2) 0.014(2) 0.0004(19)
C46 0.0191(19) 0.027(2) 0.026(2) 0.0005(18) 0.0004(16) 0.0047(17)
C47 0.030(2) 0.029(2) 0.037(2) -0.0015(19) 0.0063(19) 0.0006(18)
C48 0.033(2) 0.036(3) 0.041(3) -0.005(2) 0.003(2) -0.003(2)
C49 0.046(3) 0.051(3) 0.028(2) -0.004(2) 0.003(2) 0.010(2)
C50 0.035(2) 0.038(3) 0.033(2) 0.008(2) 0.0116(19) 0.006(2)
C51 0.0194(19) 0.028(2) 0.029(2) 0.0058(18) 0.0034(16) 0.0074(17)
C52 0.0160(19) 0.023(2) 0.034(2) 0.0029(17) 0.0024(16) 0.0046(17)
C53 0.030(2) 0.030(2) 0.036(2) 0.008(2) 0.0103(19) 0.0033(19)
C54 0.035(2) 0.032(3) 0.047(3) 0.013(2) 0.013(2) -0.001(2)
C55 0.027(2) 0.025(2) 0.046(3) 0.000(2) 0.0025(19) -0.0020(18)
C56 0.030(2) 0.027(2) 0.030(2) 0.0042(18) 0.0055(17) 0.0072(18)
C57 0.0184(18) 0.018(2) 0.026(2) 0.0032(17) 0.0037(16) 0.0049(16)
C58 0.0190(19) 0.019(2) 0.028(2) -0.0014(17) 0.0031(16) 0.0051(16)
C59 0.026(2) 0.044(3) 0.038(2) 0.007(2) 0.0108(19) 0.005(2)
C60 0.021(2) 0.029(3) 0.047(3) 0.0065(19) 0.0104(19) -0.0001(17)

loop_
_geom_bond_atom_site_label_1
_geom_bond_atom_site_label_2
_geom_bond_distance
_geom_bond_site_symmetry_2
_geom_bond_publ_flag
N1 C15 1.378(5) . ?
N1 C13 1.383(4) . ?
N1 C1 1.426(4) . ?
N2 C13 1.385(5) . ?
N2 C14 1.389(5) . ?
N3 C28 1.326(4) . ?
N3 C29 1.387(4) . ?
N4 C30 1.381(4) . ?
N4 C28 1.386(4) . ?
N4 C16 1.416(4) . ?
N5 C43 1.326(4) . ?
N5 C44 1.386(5) . ?
N6 C43 1.375(4) . ?
N6 C45 1.393(4) . ?
N6 C31 1.411(4) . ?
N7 C58 1.343(4) . ?
N7 C59 1.390(4) . ?
N8 C58 1.375(4) . ?
N8 C60 1.381(4) . ?
N8 C46 1.406(4) . ?
C1 C2 1.388(4) . ?
C1 C6 1.401(5) . ?
C2 C3 1.381(5) . ?
C2 H2 0.9300 . ?
C3 C4 1.383(5) . ?
C3 H3 0.9300 . ?
C4 C5 1.382(5) . ?
C4 H4 0.9300 . ?
C5 C6 1.416(5) . ?
C5 H5 0.9300 . ?
C6 C7 1.479(5) . ?
C7 C12 1.410(5) . ?
C7 C8 1.411(5) . ?
C8 C9 1.363(5) . ?
C8 H8 0.9300 . ?
C9 C10 1.428(6) . ?
C9 H9 0.9300 . ?
C10 C11 1.381(5) . ?
C10 H10 0.9300 . ?
C11 C12 1.415(5) . ?
C11 H11 0.9300 . ?
C12 C13 1.414(5) . ?
C14 C15 1.360(5) . ?
C14 H14 0.9300 . ?
C15 H15 0.9300 . ?
C16 C17 1.392(5) . ?
C16 C21 1.396(5) . ?
C17 C18 1.378(5) . ?
C17 H17 0.9300 . ?
C18 C19 1.391(5) . ?
C18 H18 0.9300 . ?
C19 C20 1.367(5) . ?
C19 H19 0.9300 . ?
C20 C21 1.407(5) . ?
C20 H20 0.9300 . ?
C21 C22 1.467(5) . ?
C22 C27 1.406(5) . ?
C22 C23 1.417(5) . ?
C23 C24 1.371(5) . ?
C23 H23 0.9300 . ?
C24 C25 1.399(5) . ?
C24 H24 0.9300 . ?
C25 C26 1.386(5) . ?
C25 H25 0.9300 . ?
C26 C27 1.401(5) . ?
C26 H26 0.9300 . ?
C27 C28 1.442(5) . ?
C29 C30 1.363(5) . ?
C29 H29 0.9300 . ?
C30 H30 0.9300 . ?
C31 C32 1.394(5) . ?
C31 C36 1.411(5) . ?
C32 C33 1.363(5) . ?
C32 H32 0.9300 . ?
C33 C34 1.389(5) . ?
C33 H33 0.9300 . ?
C34 C35 1.399(5) . ?
C34 H34 0.9300 . ?
C35 C36 1.403(5) . ?
C35 H35 0.9300 . ?
C36 C37 1.484(5) . ?
C37 C42 1.392(5) . ?
C37 C38 1.405(5) . ?
C38 C39 1.365(5) . ?
C38 H38 0.9300 . ?
C39 C40 1.390(5) . ?
C39 H39 0.9300 . ?
C40 C41 1.375(5) . ?
C40 H40 0.9300 . ?
C41 C42 1.404(5) . ?
C41 H41 0.9300 . ?
C42 C43 1.458(5) . ?
C44 C45 1.351(5) . ?
C44 H44 0.9300 . ?
C45 H45 0.9300 . ?
C46 C47 1.399(5) . ?
C46 C51 1.407(5) . ?
C47 C48 1.363(5) . ?
C47 H47 0.9300 . ?
C48 C49 1.393(5) . ?
C48 H48 0.9300 . ?
C49 C50 1.393(5) . ?
C49 H49 0.9300 . ?
C50 C51 1.396(4) . ?
C50 H50 0.9300 . ?
C51 C52 1.477(5) . ?
C52 C53 1.400(5) . ?
C52 C57 1.405(4) . ?
C53 C54 1.371(5) . ?
C53 H53 0.9300 . ?
C54 C55 1.387(5) . ?
C54 H54 0.9300 . ?
C55 C56 1.381(5) . ?
C55 H55 0.9300 . ?
C56 C57 1.398(5) . ?
C56 H56 0.9300 . ?
C57 C58 1.438(5) . ?
C59 C60 1.353(5) . ?
C59 H59 0.9300 . ?
C60 H60 0.9300 . ?

loop_
_cod_related_entry_id
_cod_related_entry_database
_cod_related_entry_code
1 ChemSpider 9876049
